data_7215815
loop_
_publ_author_name
'Sutton, Ashley L.'
'Abrahams, Brendan F.'
'D'Alessandro, Deanna M.'
'Elliott, Robert W.'
'Hudson, Timothy A.'
'Robson, Richard'
'Usov, Pavel M.'

_publ_section_title
;
 Structural and optical investigations of charge transfer complexes
 involving the F4TCNQ dianion
;
_journal_name_full CrystEngComm
_journal_paper_doi 10.1039/c4ce00289j
_journal_year 2014
_chemical_formula_sum 'C24 H15 F2 N4 O2'
_chemical_formula_weight 429.40
_chemical_name_systematic
;
 ?
;
_space_group_IT_number 2
_symmetry_cell_setting triclinic
_symmetry_space_group_name_Hall '-P 1'
_symmetry_space_group_name_H-M 'P -1'
_atom_sites_solution_hydrogens geom
_atom_sites_solution_primary direct
_atom_sites_solution_secondary difmap
_audit_creation_method SHELXL-97
_cell_angle_alpha 96.300(4)
_cell_angle_beta 98.584(4)
_cell_angle_gamma 116.492(5)
_cell_formula_units_Z 2
_cell_length_a 8.1317(4)
_cell_length_b 9.0430(5)
_cell_length_c 15.1631(7)
_cell_measurement_reflns_used 4456
_cell_measurement_temperature 130(2)
_cell_measurement_theta_max 73.7130
_cell_measurement_theta_min 3.0052
_cell_volume 966.98(10)
_computing_cell_refinement
;
CrysAlisPro, Agilent Technologies,
Version 1.171.36.20 (release 27-06-2012 CrysAlis171 .NET)
(compiled Jul 11 2012,15:38:31)
;
_computing_data_collection
;
CrysAlisPro, Agilent Technologies,
Version 1.171.36.20 (release 27-06-2012 CrysAlis171 .NET)
(compiled Jul 11 2012,15:38:31)
;
_computing_data_reduction
;
CrysAlisPro, Agilent Technologies,
Version 1.171.36.20 (release 27-06-2012 CrysAlis171 .NET)
(compiled Jul 11 2012,15:38:31)
;
_computing_structure_refinement 'SHELXL-97 (Sheldrick, 1997)'
_computing_structure_solution 'SHELXS-97 (Sheldrick, 1997)'
_diffrn_ambient_temperature 130(2)
_diffrn_detector_area_resol_mean 10.2273
_diffrn_measured_fraction_theta_full 0.962
_diffrn_measured_fraction_theta_max 0.962
_diffrn_measurement_device_type 'SuperNova, Dual, Cu at zero, Atlas'
_diffrn_measurement_method '\w scans'
_diffrn_radiation_monochromator mirror
_diffrn_radiation_source 'SuperNova (Cu) X-ray Source'
_diffrn_radiation_type CuK\a
_diffrn_radiation_wavelength 1.54184
_diffrn_reflns_av_R_equivalents 0.0152
_diffrn_reflns_av_sigmaI/netI 0.0183
_diffrn_reflns_limit_h_max 9
_diffrn_reflns_limit_h_min -9
_diffrn_reflns_limit_k_max 10
_diffrn_reflns_limit_k_min -11
_diffrn_reflns_limit_l_max 18
_diffrn_reflns_limit_l_min -18
_diffrn_reflns_number 6526
_diffrn_reflns_theta_full 73.88
_diffrn_reflns_theta_max 73.88
_diffrn_reflns_theta_min 3.01
_exptl_absorpt_coefficient_mu 0.921
_exptl_absorpt_correction_T_max 0.863
_exptl_absorpt_correction_T_min 0.696
_exptl_absorpt_correction_type gaussian
_exptl_absorpt_process_details
;
CrysAlisPro, Agilent Technologies,
Version 1.171.36.20 (release 27-06-2012 CrysAlis171 .NET)
(compiled Jul 11 2012,15:38:31)
Numerical absorption correction based on gaussian integration over
            a multifaceted crystal model
;
_exptl_crystal_colour black
_exptl_crystal_density_diffrn 1.475
_exptl_crystal_density_method 'not measured'
_exptl_crystal_description 'large shard'
_exptl_crystal_F_000 442
_exptl_crystal_size_max 0.6724
_exptl_crystal_size_mid 0.3612
_exptl_crystal_size_min 0.1971
_refine_diff_density_max 0.231
_refine_diff_density_min -0.245
_refine_diff_density_rms 0.040
_refine_ls_extinction_method none
_refine_ls_goodness_of_fit_ref 1.056
_refine_ls_hydrogen_treatment constr
_refine_ls_matrix_type full
_refine_ls_number_parameters 289
_refine_ls_number_reflns 3770
_refine_ls_number_restraints 0
_refine_ls_restrained_S_all 1.056
_refine_ls_R_factor_all 0.0360
_refine_ls_R_factor_gt 0.0336
_refine_ls_shift/su_max 0.000
_refine_ls_shift/su_mean 0.000
_refine_ls_structure_factor_coef Fsqd
_refine_ls_weighting_details 'calc w=1/[\s^2^(Fo^2^)+(0.0430P)^2^+0.3568P] where P=(Fo^2^+2Fc^2^)/3'
_refine_ls_weighting_scheme calc
_refine_ls_wR_factor_gt 0.0880
_refine_ls_wR_factor_ref 0.0898
_reflns_number_gt 3493
_reflns_number_total 3770
_reflns_threshold_expression >2sigma(I)
_cod_data_source_file c4ce00289j2.cif
_cod_data_source_block 12F4TCNQ
_cod_original_cell_volume 966.98(8)
_cod_original_sg_symbol_H-M P-1
_cod_database_code 7215815

loop_
_symmetry_equiv_pos_as_xyz
'x, y, z'
'-x, -y, -z'

loop_
_atom_site_label
_atom_site_type_symbol
_atom_site_fract_x
_atom_site_fract_y
_atom_site_fract_z
_atom_site_U_iso_or_equiv
_atom_site_adp_type
_atom_site_occupancy
_atom_site_symmetry_multiplicity
_atom_site_calc_flag
_atom_site_refinement_flags
F1 F 0.77107(10) 0.61651(10) 0.40478(5) 0.02454(17) Uani 1 1 d .
F2 F 0.13062(10) 0.31386(9) 0.41978(5) 0.02425(17) Uani 1 1 d .
O1 O 1.59001(13) 0.87854(12) -0.13849(6) 0.0273(2) Uani 1 1 d .
O2 O 1.72453(14) 0.79503(15) -0.03620(7) 0.0359(3) Uani 1 1 d .
C24 C 0.44422(16) 0.46175(14) 0.39963(8) 0.0173(2) Uani 1 1 d .
N2 N 1.04857(14) 0.72623(13) 0.21063(7) 0.0197(2) Uani 1 1 d .
C23 C 0.62974(16) 0.55755(15) 0.44954(8) 0.0184(2) Uani 1 1 d .
C28 C 0.20254(17) 0.31272(15) 0.25336(8) 0.0200(2) Uani 1 1 d .
N1 N 1.59367(15) 0.81795(14) -0.07024(7) 0.0227(2) Uani 1 1 d .
C4 C 1.14305(17) 0.77069(15) -0.01591(8) 0.0204(2) Uani 1 1 d .
H4 H 1.0419 0.7915 -0.0392 0.024 Uiso 1 1 calc R
N3 N 0.62075(16) 0.54071(15) 0.19716(7) 0.0267(2) Uani 1 1 d .
C25 C 0.31771(16) 0.40633(15) 0.45681(8) 0.0180(2) Uani 1 1 d .
C12 C 1.24267(17) 0.88387(15) 0.49816(8) 0.0207(2) Uani 1 1 d .
C27 C 0.51926(17) 0.48875(15) 0.24520(8) 0.0204(2) Uani 1 1 d .
C1 C 1.43787(18) 0.70698(17) 0.05223(8) 0.0237(3) Uani 1 1 d .
H1 H 1.5384 0.6848 0.0747 0.028 Uiso 1 1 calc R
C6 C 1.43395(17) 0.77381(15) -0.02553(8) 0.0197(2) Uani 1 1 d .
C8 C 1.16859(19) 0.94084(16) 0.34217(9) 0.0243(3) Uani 1 1 d .
H8 H 1.2069 1.0546 0.3686 0.029 Uiso 1 1 calc R
C22 C 0.98267(17) 0.67201(16) 0.11057(8) 0.0222(3) Uani 1 1 d .
H22A H 0.9139 0.7320 0.0878 0.027 Uiso 1 1 calc R
H22B H 0.8939 0.5497 0.0952 0.027 Uiso 1 1 calc R
C5 C 1.28787(17) 0.80391(15) -0.06147(8) 0.0207(2) Uani 1 1 d .
H5 H 1.2866 0.8463 -0.1160 0.025 Uiso 1 1 calc R
C26 C 0.38943(17) 0.42287(15) 0.30064(8) 0.0191(2) Uani 1 1 d .
N4 N 0.04951(16) 0.22302(15) 0.21301(7) 0.0268(2) Uani 1 1 d .
C11 C 1.05268(17) 0.61503(16) 0.26214(8) 0.0218(3) Uani 1 1 d .
H11 H 1.0103 0.5013 0.2340 0.026 Uiso 1 1 calc R
C10 C 1.11736(17) 0.66428(16) 0.35468(8) 0.0215(3) Uani 1 1 d .
H10 H 1.1211 0.5846 0.3898 0.026 Uiso 1 1 calc R
C3 C 1.14455(17) 0.70726(15) 0.06362(8) 0.0194(2) Uani 1 1 d .
C2 C 1.29094(18) 0.67326(17) 0.09638(8) 0.0239(3) Uani 1 1 d .
H2 H 1.2902 0.6265 0.1495 0.029 Uiso 1 1 calc R
C9 C 1.17802(16) 0.83057(15) 0.39818(8) 0.0201(2) Uani 1 1 d .
C7 C 1.10476(18) 0.88710(16) 0.24956(9) 0.0238(3) Uani 1 1 d .
H7 H 1.1002 0.9641 0.2126 0.029 Uiso 1 1 calc R
C13 C 1.23241(19) 1.02051(16) 0.54455(9) 0.0248(3) Uani 1 1 d .
H13 H 1.1872 1.0832 0.5113 0.030 Uiso 1 1 calc R
C15 C 1.3533(2) 0.97552(18) 0.68798(9) 0.0285(3) Uani 1 1 d .
H15 H 1.3897 1.0060 0.7525 0.034 Uiso 1 1 calc R
C14 C 1.2876(2) 1.06570(17) 0.63872(9) 0.0278(3) Uani 1 1 d .
H14 H 1.2802 1.1591 0.6695 0.033 Uiso 1 1 calc R
C16 C 1.3656(2) 0.84070(19) 0.64278(10) 0.0333(3) Uani 1 1 d .
H16 H 1.4112 0.7786 0.6763 0.040 Uiso 1 1 calc R
C17 C 1.3117(2) 0.79591(18) 0.54863(9) 0.0294(3) Uani 1 1 d .
H17 H 1.3220 0.7039 0.5181 0.035 Uiso 1 1 calc R

loop_
_atom_site_aniso_label
_atom_site_aniso_U_11
_atom_site_aniso_U_22
_atom_site_aniso_U_33
_atom_site_aniso_U_23
_atom_site_aniso_U_13
_atom_site_aniso_U_12
F1 0.0192(4) 0.0336(4) 0.0194(4) 0.0074(3) 0.0086(3) 0.0094(3)
F2 0.0159(3) 0.0305(4) 0.0204(4) 0.0042(3) 0.0031(3) 0.0062(3)
O1 0.0298(5) 0.0313(5) 0.0227(5) 0.0090(4) 0.0111(4) 0.0137(4)
O2 0.0263(5) 0.0617(7) 0.0308(5) 0.0143(5) 0.0096(4) 0.0281(5)
C24 0.0206(6) 0.0172(5) 0.0174(5) 0.0047(4) 0.0052(4) 0.0113(5)
N2 0.0195(5) 0.0239(5) 0.0183(5) 0.0049(4) 0.0073(4) 0.0115(4)
C23 0.0188(6) 0.0205(6) 0.0199(6) 0.0068(5) 0.0089(4) 0.0106(5)
C28 0.0265(7) 0.0243(6) 0.0154(5) 0.0063(5) 0.0064(5) 0.0162(5)
N1 0.0214(5) 0.0271(6) 0.0189(5) 0.0020(4) 0.0051(4) 0.0112(4)
C4 0.0198(6) 0.0230(6) 0.0188(6) 0.0031(5) 0.0024(4) 0.0113(5)
N3 0.0263(6) 0.0334(6) 0.0190(5) 0.0065(4) 0.0067(4) 0.0120(5)
C25 0.0160(5) 0.0176(5) 0.0200(6) 0.0039(4) 0.0034(4) 0.0077(4)
C12 0.0192(6) 0.0219(6) 0.0216(6) 0.0047(5) 0.0066(5) 0.0094(5)
C27 0.0246(6) 0.0216(6) 0.0159(5) 0.0022(5) 0.0017(5) 0.0127(5)
C1 0.0229(6) 0.0318(7) 0.0211(6) 0.0058(5) 0.0044(5) 0.0168(5)
C6 0.0191(6) 0.0221(6) 0.0173(6) 0.0015(4) 0.0050(4) 0.0094(5)
C8 0.0315(7) 0.0207(6) 0.0226(6) 0.0040(5) 0.0090(5) 0.0130(5)
C22 0.0208(6) 0.0281(6) 0.0177(6) 0.0031(5) 0.0046(5) 0.0118(5)
C5 0.0225(6) 0.0222(6) 0.0168(5) 0.0038(4) 0.0036(5) 0.0103(5)
C26 0.0209(6) 0.0214(6) 0.0169(6) 0.0047(4) 0.0051(4) 0.0111(5)
N4 0.0246(6) 0.0344(6) 0.0196(5) 0.0053(4) 0.0020(4) 0.0131(5)
C11 0.0233(6) 0.0204(6) 0.0243(6) 0.0041(5) 0.0077(5) 0.0118(5)
C10 0.0238(6) 0.0237(6) 0.0224(6) 0.0072(5) 0.0077(5) 0.0143(5)
C3 0.0198(6) 0.0202(6) 0.0170(5) 0.0007(4) 0.0037(4) 0.0091(5)
C2 0.0265(6) 0.0319(7) 0.0187(6) 0.0089(5) 0.0071(5) 0.0170(6)
C9 0.0175(6) 0.0233(6) 0.0222(6) 0.0049(5) 0.0074(5) 0.0111(5)
C7 0.0294(7) 0.0230(6) 0.0235(6) 0.0078(5) 0.0102(5) 0.0142(5)
C13 0.0302(7) 0.0229(6) 0.0231(6) 0.0060(5) 0.0072(5) 0.0134(5)
C15 0.0311(7) 0.0327(7) 0.0195(6) 0.0035(5) 0.0040(5) 0.0139(6)
C14 0.0348(7) 0.0253(6) 0.0236(6) 0.0025(5) 0.0082(5) 0.0144(6)
C16 0.0412(8) 0.0380(8) 0.0263(7) 0.0065(6) 0.0008(6) 0.0254(7)
C17 0.0372(8) 0.0313(7) 0.0254(7) 0.0015(5) 0.0027(6) 0.0231(6)

loop_
_atom_type_symbol
_atom_type_description
_atom_type_scat_dispersion_real
_atom_type_scat_dispersion_imag
_atom_type_scat_source
C C 0.0181 0.0091 'International Tables Vol C Tables 4.2.6.8 and 6.1.1.4'
H H 0.0000 0.0000 'International Tables Vol C Tables 4.2.6.8 and 6.1.1.4'
N N 0.0311 0.0180 'International Tables Vol C Tables 4.2.6.8 and 6.1.1.4'
O O 0.0492 0.0322 'International Tables Vol C Tables 4.2.6.8 and 6.1.1.4'
F F 0.0727 0.0534 'International Tables Vol C Tables 4.2.6.8 and 6.1.1.4'

loop_
_geom_angle_atom_site_label_1
_geom_angle_atom_site_label_2
_geom_angle_atom_site_label_3
_geom_angle
_geom_angle_site_symmetry_1
_geom_angle_site_symmetry_3
C23 C24 C25 111.44(10) . .
C23 C24 C26 124.25(11) . .
C25 C24 C26 124.31(11) . .
C7 N2 C11 120.43(11) . .
C7 N2 C22 119.53(10) . .
C11 N2 C22 120.04(10) . .
F1 C23 C25 116.32(10) . 2_666
F1 C23 C24 119.22(10) . .
C25 C23 C24 124.43(11) 2_666 .
N4 C28 C26 178.76(13) . .
O2 N1 O1 123.60(11) . .
O2 N1 C6 118.15(10) . .
O1 N1 C6 118.24(10) . .
C5 C4 C3 120.66(11) . .
F2 C25 C23 116.43(10) . 2_666
F2 C25 C24 119.43(10) . .
C23 C25 C24 124.13(11) 2_666 .
C17 C12 C13 118.34(12) . .
C17 C12 C9 120.47(11) . .
C13 C12 C9 121.17(11) . .
N3 C27 C26 177.68(13) . .
C6 C1 C2 118.20(11) . .
C5 C6 C1 122.51(11) . .
C5 C6 N1 118.85(11) . .
C1 C6 N1 118.63(11) . .
C7 C8 C9 120.98(12) . .
N2 C22 C3 111.96(10) . .
C6 C5 C4 118.40(11) . .
C28 C26 C27 115.18(10) . .
C28 C26 C24 122.02(11) . .
C27 C26 C24 122.79(11) . .
N2 C11 C10 120.72(11) . .
C11 C10 C9 120.87(11) . .
C4 C3 C2 119.43(11) . .
C4 C3 C22 118.70(11) . .
C2 C3 C22 121.85(11) . .
C1 C2 C3 120.75(11) . .
C8 C9 C10 116.41(11) . .
C8 C9 C12 122.21(11) . .
C10 C9 C12 121.35(11) . .
N2 C7 C8 120.58(11) . .
C14 C13 C12 120.60(12) . .
C14 C15 C16 119.62(12) . .
C15 C14 C13 120.36(12) . .
C15 C16 C17 120.15(13) . .
C16 C17 C12 120.93(12) . .

loop_
_geom_bond_atom_site_label_1
_geom_bond_atom_site_label_2
_geom_bond_distance
_geom_bond_site_symmetry_2
F1 C23 1.3533(13) .
F2 C25 1.3550(14) .
O1 N1 1.2256(14) .
O2 N1 1.2239(14) .
C24 C23 1.3958(17) .
C24 C25 1.4010(16) .
C24 C26 1.4561(16) .
N2 C7 1.3460(17) .
N2 C11 1.3479(16) .
N2 C22 1.4796(15) .
C23 C25 1.3777(17) 2_666
C28 N4 1.1593(17) .
C28 C26 1.4083(17) .
N1 C6 1.4716(15) .
C4 C5 1.3883(17) .
C4 C3 1.3918(17) .
N3 C27 1.1581(17) .
C25 C23 1.3777(17) 2_666
C12 C17 1.3918(18) .
C12 C13 1.3955(18) .
C12 C9 1.4774(17) .
C27 C26 1.4107(17) .
C1 C6 1.3851(17) .
C1 C2 1.3882(18) .
C6 C5 1.3820(17) .
C8 C7 1.3729(18) .
C8 C9 1.3987(17) .
C22 C3 1.5153(16) .
C11 C10 1.3702(17) .
C10 C9 1.4011(18) .
C3 C2 1.3936(17) .
C13 C14 1.3872(18) .
C15 C14 1.3826(19) .
C15 C16 1.383(2) .
C16 C17 1.3864(19) .
